data_1526144
loop_
_publ_author_name
'Noetzold, D.'
'Wulff, H.'

_publ_section_title
;
 Structural and optical properties of the system Sr5 (P O4)3 (Br, F):
 Eu(2+)
;
_journal_name_full 'Physica Status Solidi, Sectio A: Applied Research'
_journal_page_first 281
_journal_page_last 291
_journal_volume 177
_journal_year 2000
_chemical_formula_sum 'Br0.5 Eu0.01 F0.5 O12 P3 Sr4.99'
_chemical_name_systematic 'Sr2 (Sr2.99 Eu0.01) (P O4)3 Br0.5 F0.5'
_space_group_IT_number 176
_symmetry_space_group_name_Hall '-P 6c'
_symmetry_space_group_name_H-M 'P 63/m'
_cell_angle_alpha 90
_cell_angle_beta 90
_cell_angle_gamma 120
_cell_formula_units_Z 2
_cell_length_a 9.7623
_cell_length_b 9.7623
_cell_length_c 7.2699
_cell_volume 600.017
_citation_journal_id_ASTM PSSABA
_cod_data_source_file Noetzold_PSSABA_2000_523.cif
_cod_data_source_block Br0.5Eu0.01F0.5O12P3Sr4.99
_cod_original_cell_volume 600.0167
_cod_database_code 1526144

loop_
_symmetry_equiv_pos_as_xyz
x,y,z
x-y,x,z+1/2
-y,x-y,z
-x,-y,z+1/2
-x+y,-x,z
y,-x+y,z+1/2
-x,-y,-z
-x+y,-x,-z-1/2
y,-x+y,-z
x,y,-z-1/2
x-y,x,-z
-y,x-y,-z-1/2

loop_
_atom_site_label
_atom_site_type_symbol
_atom_site_fract_x
_atom_site_fract_y
_atom_site_fract_z
_atom_site_occupancy
_atom_site_U_iso_or_equiv
Br1 Br-1 0 0 0.5 0.5 0.0
Eu1 Eu+3 0.013 0.2548 0.25 0.003 0.0
O1 O-2 0.3454 0.4853 0.25 1 0.0
F1 F-1 0 0 0.25 0.5 0.0
O2 O-2 0.564 0.4319 0.25 1 0.0
O3 O-2 0.3413 0.2723 0.0662 1 0.0
Sr2 Sr+2 0.013 0.2548 0.25 0.997 0.0
Sr1 Sr+2 0.3333 0.6667 0.0111 1 0.0
P1 P+5 0.3792 0.3307 0.25 1 0.0
